data_2017560
loop_
_publ_author_name
'Balamurugan, P.'
'Jagan, R.'
'Sivakumar, K.'

_publ_section_title
;
 Dihydrogen phosphate mediated supramolecular frameworks in 2- and
 4-chloroanilinium dihydrogen phosphate salts
;
_journal_coeditor_code GD3320
_journal_issue 3
_journal_name_full 'Acta Crystallographica Section C'
_journal_page_first o109
_journal_page_last o113
_journal_paper_doi 10.1107/S0108270110001940
_journal_volume 66
_journal_year 2010
_chemical_formula_iupac 'C6 H7 Cl N + , H2 P O4 -'
_chemical_formula_moiety 'C6 H7 Cl N + , H2 O4 P -'
_chemical_formula_sum 'C6 H9 Cl N O4 P'
_chemical_formula_weight 225.56
_chemical_name_systematic
;
4-chloroanilinium dihydrogen phosphate
;
_space_group_IT_number 61
_symmetry_cell_setting orthorhombic
_symmetry_space_group_name_Hall '-P 2ac 2ab'
_symmetry_space_group_name_H-M 'P b c a'
_atom_sites_solution_hydrogens geom
_atom_sites_solution_primary direct
_atom_sites_solution_secondary difmap
_audit_creation_method SHELXL97
_cell_angle_alpha 90.00
_cell_angle_beta 90.00
_cell_angle_gamma 90.00
_cell_formula_units_Z 8
_cell_length_a 9.7371(19)
_cell_length_b 7.8756(16)
_cell_length_c 25.141(5)
_cell_measurement_reflns_used 5587
_cell_measurement_temperature 292(2)
_cell_measurement_theta_max 32.17
_cell_measurement_theta_min 2.65
_cell_volume 1928.0(7)
_computing_cell_refinement
;
APEX2 (Bruker, 2004) and SAINT (Bruker, 2004)
;
_computing_data_collection 'APEX2 (Bruker, 2004)'
_computing_data_reduction
;
SAINT (Bruker, 2004) and XPREP (Bruker, 2004)
;
_computing_molecular_graphics
;
ORTEP3 (Farrugia, 1997) and Mercury (Macrae <i>et al.</i>,
2006)
;
_computing_publication_material 'SHELXL97 (Sheldrick, 2008)'
_computing_structure_refinement 'SHELXL97 (Sheldrick, 2008)'
_computing_structure_solution 'SHELXS97 (Sheldrick, 2008)'
_diffrn_ambient_temperature 292(2)
_diffrn_measured_fraction_theta_full 0.998
_diffrn_measured_fraction_theta_max 0.998
_diffrn_measurement_device_type 'Bruker Kappa APEX2 CCD area-detector'
_diffrn_measurement_method '\w and \f scan'
_diffrn_radiation_monochromator graphite
_diffrn_radiation_source 'fine-focus sealed tube'
_diffrn_radiation_type MoK\a
_diffrn_radiation_wavelength 0.71073
_diffrn_reflns_av_R_equivalents 0.0368
_diffrn_reflns_av_sigmaI/netI 0.0196
_diffrn_reflns_limit_h_max 6
_diffrn_reflns_limit_h_min -11
_diffrn_reflns_limit_k_max 9
_diffrn_reflns_limit_k_min -8
_diffrn_reflns_limit_l_max 29
_diffrn_reflns_limit_l_min -29
_diffrn_reflns_number 8591
_diffrn_reflns_theta_full 25.00
_diffrn_reflns_theta_max 25.00
_diffrn_reflns_theta_min 2.65
_diffrn_standards_decay_% 0
_exptl_absorpt_coefficient_mu 0.545
_exptl_absorpt_correction_T_max 0.8989
_exptl_absorpt_correction_T_min 0.8759
_exptl_absorpt_correction_type multi-scan
_exptl_absorpt_process_details '(SADABS; Bruker 1999)'
_exptl_crystal_colour colourless
_exptl_crystal_density_diffrn 1.554
_exptl_crystal_density_method 'not measured'
_exptl_crystal_description block
_exptl_crystal_F_000 928
_exptl_crystal_size_max 0.25
_exptl_crystal_size_mid 0.20
_exptl_crystal_size_min 0.20
_refine_diff_density_max 0.503
_refine_diff_density_min -0.308
_refine_ls_extinction_method none
_refine_ls_goodness_of_fit_ref 1.072
_refine_ls_hydrogen_treatment constr
_refine_ls_matrix_type full
_refine_ls_number_parameters 123
_refine_ls_number_reflns 1687
_refine_ls_number_restraints 0
_refine_ls_restrained_S_all 1.072
_refine_ls_R_factor_all 0.0451
_refine_ls_R_factor_gt 0.0395
_refine_ls_shift/su_max 0.000
_refine_ls_shift/su_mean 0.000
_refine_ls_structure_factor_coef Fsqd
_refine_ls_weighting_details 'calc w = 1/[\s^2^(Fo^2^)+(0.0676P)^2^+1.7857P] where P=(Fo^2^+2Fc^2^)/3'
_refine_ls_weighting_scheme calc
_refine_ls_wR_factor_gt 0.1206
_refine_ls_wR_factor_ref 0.1272
_reflns_number_gt 1483
_reflns_number_total 1687
_reflns_threshold_expression I>2\s(I)
_cod_data_source_file gd3320.cif
_cod_data_source_block 4CADHP
_cod_original_cell_volume 1927.9(7)
_cod_database_code 2017560
_cod_database_fobs_code 2017560

loop_
_symmetry_equiv_pos_as_xyz
'x, y, z'
'-x+1/2, -y, z+1/2'
'-x, y+1/2, -z+1/2'
'x+1/2, -y+1/2, -z'
'-x, -y, -z'
'x-1/2, y, -z-1/2'
'x, -y-1/2, z-1/2'
'-x-1/2, y-1/2, z'

loop_
_atom_site_type_symbol
_atom_site_label
_atom_site_fract_x
_atom_site_fract_y
_atom_site_fract_z
_atom_site_U_iso_or_equiv
_atom_site_adp_type
_atom_site_calc_flag
_atom_site_refinement_flags
_atom_site_occupancy
_atom_site_disorder_assembly
_atom_site_disorder_group
P P1 0.61909(6) 0.19672(8) 0.46396(2) 0.0289(2) Uani d . 1 . .
Cl Cl1 0.61167(12) 0.36351(16) 0.80580(3) 0.0813(4) Uani d . 1 . .
O O1 0.7408(3) 0.1346(3) 0.43001(9) 0.0736(8) Uani d . 1 . .
H H1D 0.7639 0.0395 0.4398 0.093(15) Uiso calc R 1 . .
O O2 0.4834(3) 0.1235(3) 0.44054(9) 0.0703(8) Uani d . 1 . .
H H2D 0.4699 0.0284 0.4527 0.102(16) Uiso calc R 1 . .
O O3 0.63585(16) 0.1436(2) 0.52159(7) 0.0308(4) Uani d . 1 . .
O O4 0.60899(17) 0.3847(2) 0.45644(8) 0.0387(5) Uani d . 1 . .
N N1 0.6296(2) 0.4693(3) 0.57205(8) 0.0312(5) Uani d . 1 . .
H H1A 0.5527 0.5201 0.5614 0.041(7) Uiso calc R 1 . .
H H1B 0.6371 0.3689 0.5561 0.069(11) Uiso calc R 1 . .
H H1C 0.7014 0.5337 0.5635 0.046(8) Uiso calc R 1 . .
C C1 0.6256(2) 0.4451(3) 0.62989(9) 0.0293(5) Uani d . 1 . .
C C2 0.5171(3) 0.3573(4) 0.65153(10) 0.0398(6) Uani d . 1 . .
H H2 0.4475 0.3155 0.6298 0.048 Uiso calc R 1 . .
C C3 0.5125(3) 0.3318(4) 0.70585(11) 0.0475(7) Uani d . 1 . .
H H3 0.4404 0.2714 0.7210 0.057 Uiso calc R 1 . .
C C4 0.6158(3) 0.3967(4) 0.73744(11) 0.0468(8) Uani d . 1 . .
C C5 0.7237(3) 0.4844(4) 0.71567(11) 0.0516(8) Uani d . 1 . .
H H5 0.7930 0.5271 0.7374 0.062 Uiso calc R 1 . .
C C6 0.7288(3) 0.5091(4) 0.66095(10) 0.0430(7) Uani d . 1 . .
H H6 0.8014 0.5684 0.6456 0.052 Uiso calc R 1 . .

loop_
_atom_site_aniso_label
_atom_site_aniso_U_11
_atom_site_aniso_U_22
_atom_site_aniso_U_33
_atom_site_aniso_U_12
_atom_site_aniso_U_13
_atom_site_aniso_U_23
P1 0.0317(4) 0.0256(4) 0.0295(4) -0.0008(2) -0.0001(2) 0.0046(2)
Cl1 0.1035(8) 0.1110(9) 0.0294(4) 0.0185(6) 0.0018(4) 0.0117(4)
O1 0.0992(19) 0.0690(16) 0.0525(12) 0.0503(15) 0.0374(13) 0.0272(12)
O2 0.0885(17) 0.0660(16) 0.0564(13) -0.0453(13) -0.0389(13) 0.0316(12)
O3 0.0313(9) 0.0311(9) 0.0301(9) -0.0035(7) -0.0023(7) 0.0037(7)
O4 0.0350(10) 0.0291(10) 0.0519(11) 0.0000(7) -0.0002(8) 0.0095(8)
N1 0.0320(11) 0.0298(11) 0.0318(11) 0.0023(8) -0.0008(8) 0.0026(9)
C1 0.0309(12) 0.0277(13) 0.0294(12) 0.0051(9) 0.0000(9) 0.0026(10)
C2 0.0332(13) 0.0479(16) 0.0384(14) -0.0019(12) -0.0016(11) 0.0044(12)
C3 0.0422(15) 0.0597(19) 0.0406(15) 0.0015(13) 0.0097(12) 0.0097(13)
C4 0.0578(18) 0.0544(19) 0.0283(13) 0.0134(14) 0.0001(12) 0.0040(12)
C5 0.0597(18) 0.0521(18) 0.0431(15) -0.0044(15) -0.0180(14) -0.0026(14)
C6 0.0430(15) 0.0456(16) 0.0404(14) -0.0092(13) -0.0055(11) 0.0056(12)

loop_
_atom_type_symbol
_atom_type_description
_atom_type_scat_dispersion_real
_atom_type_scat_dispersion_imag
_atom_type_scat_source
C C 0.0033 0.0016 'International Tables Vol C Tables 4.2.6.8 and 6.1.1.4'
H H 0.0000 0.0000 'International Tables Vol C Tables 4.2.6.8 and 6.1.1.4'
N N 0.0061 0.0033 'International Tables Vol C Tables 4.2.6.8 and 6.1.1.4'
O O 0.0106 0.0060 'International Tables Vol C Tables 4.2.6.8 and 6.1.1.4'
P P 0.1023 0.0942 'International Tables Vol C Tables 4.2.6.8 and 6.1.1.4'
Cl Cl 0.1484 0.1585 'International Tables Vol C Tables 4.2.6.8 and 6.1.1.4'

loop_
_geom_angle_atom_site_label_1
_geom_angle_atom_site_label_2
_geom_angle_atom_site_label_3
_geom_angle_site_symmetry_1
_geom_angle_site_symmetry_3
_geom_angle
_geom_angle_publ_flag
O4 P1 O3 . . 113.62(11) ?
O4 P1 O1 . . 107.15(12) ?
O3 P1 O1 . . 111.03(11) ?
O4 P1 O2 . . 105.25(12) ?
O3 P1 O2 . . 110.52(11) ?
O1 P1 O2 . . 109.00(17) ?
P1 O1 H1D . . 109.5 ?
P1 O2 H2D . . 109.5 ?
C1 N1 H1A . . 109.5 ?
C1 N1 H1B . . 109.5 ?
H1A N1 H1B . . 109.5 ?
C1 N1 H1C . . 109.5 ?
H1A N1 H1C . . 109.5 ?
H1B N1 H1C . . 109.5 ?
C6 C1 C2 . . 121.6(2) ?
C6 C1 N1 . . 119.9(2) ?
C2 C1 N1 . . 118.5(2) ?
C1 C2 C3 . . 119.3(3) ?
C1 C2 H2 . . 120.4 ?
C3 C2 H2 . . 120.4 ?
C4 C3 C2 . . 119.5(3) ?
C4 C3 H3 . . 120.2 ?
C2 C3 H3 . . 120.2 ?
C5 C4 C3 . . 121.0(3) ?
C5 C4 Cl1 . . 119.2(2) ?
C3 C4 Cl1 . . 119.8(2) ?
C4 C5 C6 . . 119.5(3) ?
C4 C5 H5 . . 120.2 ?
C6 C5 H5 . . 120.2 ?
C1 C6 C5 . . 119.1(3) ?
C1 C6 H6 . . 120.4 ?
C5 C6 H6 . . 120.4 ?

loop_
_geom_bond_atom_site_label_1
_geom_bond_atom_site_label_2
_geom_bond_site_symmetry_2
_geom_bond_distance
_geom_bond_publ_flag
P1 O4 . 1.4957(19) ?
P1 O3 . 1.5168(17) ?
P1 O1 . 1.541(2) ?
P1 O2 . 1.557(2) ?
Cl1 C4 . 1.739(3) ?
O1 H1D . 0.8200 ?
O2 H2D . 0.8200 ?
N1 C1 . 1.467(3) ?
N1 H1A . 0.8900 ?
N1 H1B . 0.8900 ?
N1 H1C . 0.8900 ?
C1 C6 . 1.369(4) ?
C1 C2 . 1.375(3) ?
C2 C3 . 1.381(4) ?
C2 H2 . 0.9300 ?
C3 C4 . 1.379(4) ?
C3 H3 . 0.9300 ?
C4 C5 . 1.372(4) ?
C5 C6 . 1.390(4) ?
C5 H5 . 0.9300 ?
C6 H6 . 0.9300 ?

loop_
_geom_hbond_atom_site_label_D
_geom_hbond_atom_site_label_H
_geom_hbond_atom_site_label_A
_geom_hbond_site_symmetry_A
_geom_hbond_distance_DH
_geom_hbond_distance_HA
_geom_hbond_distance_DA
_geom_hbond_angle_DHA
N1 H1A O4 5_666 0.89 1.80 2.689(3) 176.1
N1 H1B O3 . 0.89 1.97 2.862(3) 174.9
N1 H1C O3 8_765 0.89 2.09 2.951(3) 162.3
O1 H1D O4 8_755 0.82 1.79 2.540(3) 152.0
O2 H2D O3 5_656 0.82 1.82 2.585(3) 154.6

loop_
_geom_torsion_atom_site_label_1
_geom_torsion_atom_site_label_2
_geom_torsion_atom_site_label_3
_geom_torsion_atom_site_label_4
_geom_torsion_site_symmetry_1
_geom_torsion_site_symmetry_2
_geom_torsion_site_symmetry_3
_geom_torsion_site_symmetry_4
_geom_torsion
_geom_torsion_publ_flag
C6 C1 C2 C3 . . . . -0.6(4) ?
N1 C1 C2 C3 . . . . 179.3(2) ?
C1 C2 C3 C4 . . . . 0.9(4) ?
C2 C3 C4 C5 . . . . -0.7(5) ?
C2 C3 C4 Cl1 . . . . -179.4(2) ?
C3 C4 C5 C6 . . . . 0.3(5) ?
Cl1 C4 C5 C6 . . . . 179.0(2) ?
C2 C1 C6 C5 . . . . 0.1(4) ?
N1 C1 C6 C5 . . . . -179.8(2) ?
C4 C5 C6 C1 . . . . 0.0(5) ?

loop_
_cod_related_entry_id
_cod_related_entry_database
_cod_related_entry_code
1 ChemSpider 30654223
